data_7024064
loop_
_publ_author_name
'Fortier, Skye'
'Wu, Guang'
'Hayton, Trevor W.'

_publ_section_title
;
 U(IV) and U(V) azide complexes supported by amide or aryloxide ligands.
;
_journal_issue 2
_journal_name_full 'Dalton transactions (Cambridge, England : 2003)'
_journal_page_first 352
_journal_page_last 354
_journal_paper_doi 10.1039/b909879h
_journal_volume 39
_journal_year 2010
_chemical_formula_sum 'C56 H84 Li2 N6 O10 U'
_chemical_formula_weight 1253.20
_chemical_name_systematic
;
Lithium tris(tetrahydrofuran) Uranium(IV)
tetrakis(2,6-dimethylphenoxide) bis(azide)
;
_space_group_IT_number 14
_symmetry_cell_setting monoclinic
_symmetry_space_group_name_Hall '-P 2yn'
_symmetry_space_group_name_H-M 'P 1 21/n 1'
_atom_sites_solution_hydrogens geom
_atom_sites_solution_primary direct
_atom_sites_solution_secondary difmap
_audit_creation_method SHELXL-97
_cell_angle_alpha 90.00
_cell_angle_beta 114.922(2)
_cell_angle_gamma 90.00
_cell_formula_units_Z 2
_cell_length_a 11.4965(8)
_cell_length_b 22.5245(16)
_cell_length_c 12.6040(9)
_cell_measurement_temperature 150(2)
_cell_volume 2959.9(4)
_computing_structure_refinement 'SHELXL-97 (Sheldrick, 1997)'
_computing_structure_solution 'SHELXS-97 (Sheldrick, 1990)'
_diffrn_ambient_temperature 150(2)
_diffrn_measured_fraction_theta_full 0.945
_diffrn_measured_fraction_theta_max 0.945
_diffrn_measurement_device_type 'CCD area detector'
_diffrn_measurement_method 'omega scan'
_diffrn_radiation_monochromator graphite
_diffrn_radiation_source 'fine-focus sealed tube'
_diffrn_radiation_type MoK\a
_diffrn_radiation_wavelength 0.71073
_diffrn_reflns_av_R_equivalents 0.1679
_diffrn_reflns_av_sigmaI/netI 0.1105
_diffrn_reflns_limit_h_max 13
_diffrn_reflns_limit_h_min -14
_diffrn_reflns_limit_k_max 28
_diffrn_reflns_limit_k_min -28
_diffrn_reflns_limit_l_max 16
_diffrn_reflns_limit_l_min -16
_diffrn_reflns_number 23433
_diffrn_reflns_theta_full 27.10
_diffrn_reflns_theta_max 27.10
_diffrn_reflns_theta_min 2.15
_exptl_absorpt_coefficient_mu 2.800
_exptl_absorpt_correction_T_max 0.595
_exptl_absorpt_correction_T_min 0.292
_exptl_absorpt_correction_type empirical
_exptl_absorpt_process_details 'Psi Scan'
_exptl_crystal_colour clear
_exptl_crystal_density_diffrn 1.406
_exptl_crystal_density_method 'not measured'
_exptl_crystal_description block
_exptl_crystal_F_000 1280
_exptl_crystal_size_max 0.8
_exptl_crystal_size_mid 0.4
_exptl_crystal_size_min 0.3
_refine_diff_density_max 4.342
_refine_diff_density_min -1.796
_refine_diff_density_rms 0.148
_refine_ls_extinction_method none
_refine_ls_goodness_of_fit_ref 0.904
_refine_ls_hydrogen_treatment constr
_refine_ls_matrix_type full
_refine_ls_number_parameters 354
_refine_ls_number_reflns 6184
_refine_ls_number_restraints 15
_refine_ls_restrained_S_all 0.904
_refine_ls_R_factor_all 0.0722
_refine_ls_R_factor_gt 0.0438
_refine_ls_shift/su_max 0.029
_refine_ls_shift/su_mean 0.001
_refine_ls_structure_factor_coef Fsqd
_refine_ls_weighting_details 'calc w=1/[\s^2^(Fo^2^)+(0.0554P)^2^+0.0000P] where P=(Fo^2^+2Fc^2^)/3'
_refine_ls_weighting_scheme calc
_refine_ls_wR_factor_gt 0.1107
_refine_ls_wR_factor_ref 0.1214
_reflns_number_gt 3802
_reflns_number_total 6184
_reflns_threshold_expression >2sigma(I)
_cod_data_source_file b909879h.txt
_cod_data_source_block Complex_1
_cod_depositor_comments
;
The following automatic conversions were performed:

'_symmetry_cell_setting' value 'Monoclinic' changed to 'monoclinic'
according to /home/saulius/struct/CIF-dictionaries/cif_core.dic
dictionary named 'cif_core.dic' version 2.4.2 from
2011-04-26.

'_exptl_absorpt_correction_type' value 'Empirical'
changed to 'empirical' according to
/home/saulius/struct/CIF-dictionaries/cif_core.dic dictionary named
'cif_core.dic' version 2.4.2 from 2011-04-26.

Automatic conversion script
Id: cif_fix_values 1891 2012-01-12 08:04:46Z andrius 
;
_cod_original_sg_symbol_H-M P2(1)/n
_cod_database_code 7024064

loop_
_symmetry_equiv_pos_as_xyz
'x, y, z'
'-x+1/2, y+1/2, -z+1/2'
'-x, -y, -z'
'x-1/2, -y-1/2, z-1/2'

loop_
_atom_site_label
_atom_site_type_symbol
_atom_site_fract_x
_atom_site_fract_y
_atom_site_fract_z
_atom_site_U_iso_or_equiv
_atom_site_adp_type
_atom_site_occupancy
_atom_site_symmetry_multiplicity
_atom_site_calc_flag
_atom_site_refinement_flags
U1 U 0.5000 1.0000 0.5000 0.02498(10) Uani 1 2 d S
N2 N 0.1938(5) 1.0005(2) 0.2788(4) 0.0305(10) Uani 1 1 d .
O1 O 0.4716(4) 1.08269(17) 0.5775(3) 0.0348(9) Uani 1 1 d .
O2 O 0.6058(4) 1.04804(17) 0.4198(3) 0.0388(10) Uani 1 1 d .
C2 C 0.3477(6) 1.1680(2) 0.5706(4) 0.0327(13) Uani 1 1 d .
N1 N 0.2992(6) 1.0190(2) 0.3291(5) 0.0389(12) Uani 1 1 d .
C1 C 0.4522(6) 1.1304(2) 0.6304(5) 0.0299(13) Uani 1 1 d .
C6 C 0.5365(6) 1.1425(2) 0.7471(5) 0.0330(13) Uani 1 1 d .
C9 C 0.6565(6) 1.0721(3) 0.3506(5) 0.0369(14) Uani 1 1 d .
C5 C 0.5142(6) 1.1928(3) 0.8004(5) 0.0405(15) Uani 1 1 d .
H5 H 0.5693 1.2014 0.8776 0.049 Uiso 1 1 calc R
C10 C 0.6068(7) 1.1253(3) 0.2923(6) 0.0483(17) Uani 1 1 d .
C14 C 0.7611(6) 1.0452(3) 0.3429(6) 0.0443(16) Uani 1 1 d .
C4 C 0.4123(7) 1.2301(3) 0.7414(5) 0.0468(17) Uani 1 1 d .
H4 H 0.3987 1.2632 0.7787 0.056 Uiso 1 1 calc R
C7 C 0.6440(6) 1.1009(3) 0.8109(5) 0.0453(16) Uani 1 1 d .
H7A H 0.7098 1.1059 0.7836 0.068 Uiso 1 1 calc R
H7B H 0.6129 1.0608 0.7968 0.068 Uiso 1 1 calc R
H7C H 0.6787 1.1091 0.8932 0.068 Uiso 1 1 calc R
C3 C 0.3311(6) 1.2182(2) 0.6272(5) 0.0406(15) Uani 1 1 d .
H3 H 0.2637 1.2440 0.5870 0.049 Uiso 1 1 calc R
C13 C 0.8120(7) 1.0708(3) 0.2707(6) 0.058(2) Uani 1 1 d .
H13 H 0.8803 1.0525 0.2625 0.069 Uiso 1 1 calc R
C8 C 0.2575(7) 1.1551(3) 0.4465(5) 0.0467(17) Uani 1 1 d .
H8A H 0.3052 1.1513 0.4000 0.070 Uiso 1 1 calc R
H8B H 0.1969 1.1869 0.4166 0.070 Uiso 1 1 calc R
H8C H 0.2126 1.1187 0.4433 0.070 Uiso 1 1 calc R
N3 N 0.0877(6) 0.9842(3) 0.2274(6) 0.0515(15) Uani 1 1 d .
C12 C 0.7630(9) 1.1223(4) 0.2122(7) 0.071(3) Uani 1 1 d .
H12 H 0.7988 1.1392 0.1654 0.086 Uiso 1 1 calc R
C11 C 0.6589(8) 1.1500(3) 0.2221(6) 0.065(2) Uani 1 1 d .
H11 H 0.6251 1.1849 0.1815 0.078 Uiso 1 1 calc R
C16 C 0.4960(8) 1.1542(3) 0.3085(7) 0.069(2) Uani 1 1 d .
H16A H 0.4210 1.1297 0.2736 0.104 Uiso 1 1 calc R
H16B H 0.4788 1.1925 0.2717 0.104 Uiso 1 1 calc R
H16C H 0.5181 1.1587 0.3905 0.104 Uiso 1 1 calc R
C15 C 0.8164(8) 0.9892(3) 0.4102(8) 0.064(2) Uani 1 1 d .
H15A H 0.8422 0.9963 0.4921 0.096 Uiso 1 1 calc R
H15B H 0.8895 0.9772 0.3972 0.096 Uiso 1 1 calc R
H15C H 0.7527 0.9584 0.3842 0.096 Uiso 1 1 calc R
O3 O 0.0290(5) 0.8572(2) 0.3109(4) 0.0562(13) Uani 1 1 d .
O5 O 0.0089(6) 0.8690(2) 0.0630(4) 0.0639(15) Uani 1 1 d .
O4 O -0.2012(5) 0.9284(2) 0.1173(5) 0.0840(17) Uani 1 1 d .
C27 C -0.0702(8) 0.8598(3) -0.1409(6) 0.064(2) Uani 1 1 d .
H27A H -0.0232 0.8504 -0.1871 0.077 Uiso 1 1 calc R
H27B H -0.1485 0.8804 -0.1903 0.077 Uiso 1 1 calc R
C26 C -0.0997(9) 0.8055(4) -0.0924(7) 0.072(2) Uani 1 1 d .
H26A H -0.0824 0.7706 -0.1284 0.086 Uiso 1 1 calc R
H26B H -0.1891 0.8050 -0.1056 0.086 Uiso 1 1 calc R
C20 C 0.1608(8) 0.8399(4) 0.3744(6) 0.068(2) Uani 1 1 d .
H20A H 0.2122 0.8733 0.4178 0.081 Uiso 1 1 calc R
H20B H 0.1957 0.8252 0.3215 0.081 Uiso 1 1 calc R
C18 C 0.0470(9) 0.8081(3) 0.4806(6) 0.067(2) Uani 1 1 d .
H18A H 0.0088 0.7737 0.4998 0.080 Uiso 1 1 calc R
H18B H 0.0716 0.8365 0.5442 0.080 Uiso 1 1 calc R
C19 C 0.1589(8) 0.7908(3) 0.4578(6) 0.071(2) Uani 1 1 d .
H19A H 0.1466 0.7521 0.4211 0.085 Uiso 1 1 calc R
H19B H 0.2374 0.7906 0.5293 0.085 Uiso 1 1 calc R
C28 C 0.0076(8) 0.8964(4) -0.0407(6) 0.071(3) Uani 1 1 d .
H28A H 0.0943 0.8995 -0.0347 0.085 Uiso 1 1 calc R
H28B H -0.0283 0.9361 -0.0497 0.085 Uiso 1 1 calc R
C17 C -0.0424(9) 0.8351(4) 0.3689(8) 0.101(4) Uani 1 1 d .
H17A H -0.1030 0.8055 0.3208 0.121 Uiso 1 1 calc R
H17B H -0.0901 0.8670 0.3840 0.121 Uiso 1 1 calc R
Li1 Li -0.0234(10) 0.9110(5) 0.1806(9) 0.047(3) Uani 1 1 d .
C25 C -0.0144(11) 0.8071(4) 0.0354(8) 0.104(4) Uani 1 1 d .
H25A H -0.0562 0.7890 0.0800 0.125 Uiso 1 1 calc R
H25B H 0.0653 0.7862 0.0522 0.125 Uiso 1 1 calc R
C22A C -0.3611(17) 0.9383(8) -0.0548(14) 0.082(2) Uani 0.583(16) 1 d P
C23A C -0.3955(16) 0.8894(8) 0.0126(15) 0.082(2) Uani 0.583(16) 1 d P
C24A C -0.305(2) 0.8848(9) 0.104(2) 0.082(2) Uani 0.583(16) 1 d P
C23B C -0.415(2) 0.9288(10) 0.067(2) 0.076(7) Uani 0.417(16) 1 d PU
C22B C -0.395(2) 0.9724(11) -0.019(2) 0.087(8) Uani 0.417(16) 1 d PU
C21 C -0.2552(9) 0.9704(4) 0.0222(8) 0.082(2) Uani 1 1 d .
C24B C -0.301(2) 0.9052(13) 0.148(2) 0.077(7) Uani 0.417(16) 1 d PU

loop_
_atom_site_aniso_label
_atom_site_aniso_U_11
_atom_site_aniso_U_22
_atom_site_aniso_U_33
_atom_site_aniso_U_23
_atom_site_aniso_U_13
_atom_site_aniso_U_12
U1 0.01884(16) 0.02385(15) 0.03206(15) -0.00298(13) 0.01055(12) -0.00013(15)
N2 0.023(3) 0.028(2) 0.033(2) 0.000(2) 0.005(2) 0.005(3)
O1 0.029(2) 0.034(2) 0.036(2) -0.0061(17) 0.0091(19) 0.0044(19)
O2 0.034(3) 0.038(2) 0.051(2) 0.0020(19) 0.024(2) -0.004(2)
C2 0.034(4) 0.031(3) 0.036(3) -0.004(2) 0.017(3) 0.005(3)
N1 0.031(3) 0.038(3) 0.045(3) -0.006(2) 0.013(3) -0.001(2)
C1 0.030(3) 0.027(3) 0.039(3) -0.005(2) 0.021(3) -0.002(3)
C6 0.028(4) 0.030(3) 0.045(3) -0.007(3) 0.019(3) -0.001(3)
C9 0.038(4) 0.038(3) 0.041(3) -0.008(3) 0.022(3) -0.010(3)
C5 0.048(4) 0.036(3) 0.034(3) -0.010(3) 0.014(3) 0.000(3)
C10 0.055(5) 0.037(4) 0.065(4) 0.001(3) 0.036(4) -0.006(3)
C14 0.038(4) 0.045(4) 0.058(4) -0.013(3) 0.028(4) -0.009(3)
C4 0.065(5) 0.031(3) 0.049(4) -0.011(3) 0.028(4) 0.005(3)
C7 0.044(4) 0.051(4) 0.036(3) -0.005(3) 0.012(3) 0.012(3)
C3 0.048(4) 0.030(3) 0.042(3) 0.000(3) 0.017(3) 0.013(3)
C13 0.064(6) 0.056(5) 0.075(5) -0.016(4) 0.050(5) -0.019(4)
C8 0.051(5) 0.042(4) 0.041(3) -0.002(3) 0.013(3) 0.016(3)
N3 0.026(4) 0.052(4) 0.062(4) 0.002(3) 0.005(3) -0.002(3)
C12 0.102(8) 0.062(5) 0.077(5) -0.018(4) 0.064(6) -0.039(5)
C11 0.089(7) 0.046(4) 0.078(5) 0.003(4) 0.053(5) -0.008(4)
C16 0.074(7) 0.047(4) 0.102(6) 0.019(4) 0.053(6) 0.014(4)
C15 0.043(5) 0.070(6) 0.093(6) 0.003(4) 0.042(5) 0.006(4)
O3 0.045(3) 0.070(3) 0.052(3) 0.026(2) 0.019(2) 0.006(3)
O5 0.089(5) 0.057(3) 0.041(3) 0.000(2) 0.023(3) -0.021(3)
O4 0.031(3) 0.089(4) 0.112(4) 0.046(4) 0.012(3) -0.006(3)
C27 0.059(6) 0.073(5) 0.058(5) -0.008(4) 0.023(4) -0.014(5)
C26 0.077(7) 0.076(6) 0.073(5) -0.023(4) 0.042(5) -0.023(5)
C20 0.045(5) 0.094(6) 0.057(4) 0.013(4) 0.015(4) -0.005(5)
C18 0.089(7) 0.060(5) 0.053(4) 0.013(4) 0.032(5) 0.002(5)
C19 0.073(7) 0.063(5) 0.060(4) 0.018(4) 0.013(4) 0.016(5)
C28 0.060(6) 0.104(7) 0.044(4) 0.010(5) 0.016(4) -0.024(5)
C17 0.104(8) 0.122(8) 0.113(7) 0.072(6) 0.081(7) 0.058(7)
Li1 0.019(6) 0.063(7) 0.047(6) 0.019(5) 0.002(5) -0.005(5)
C25 0.179(14) 0.047(5) 0.084(6) 0.000(5) 0.052(8) -0.014(6)
C22A 0.060(5) 0.075(5) 0.088(5) 0.012(4) 0.010(4) -0.021(4)
C23A 0.060(5) 0.075(5) 0.088(5) 0.012(4) 0.010(4) -0.021(4)
C24A 0.060(5) 0.075(5) 0.088(5) 0.012(4) 0.010(4) -0.021(4)
C23B 0.048(10) 0.059(13) 0.136(16) 0.035(11) 0.054(11) 0.003(9)
C22B 0.059(13) 0.060(12) 0.17(2) 0.049(13) 0.076(14) 0.022(11)
C21 0.060(5) 0.075(5) 0.088(5) 0.012(4) 0.010(4) -0.021(4)
C24B 0.030(9) 0.116(19) 0.072(14) 0.003(10) 0.009(10) -0.050(11)

loop_
_atom_type_symbol
_atom_type_description
_atom_type_scat_dispersion_real
_atom_type_scat_dispersion_imag
_atom_type_scat_source
C C 0.0033 0.0016 'International Tables Vol C Tables 4.2.6.8 and 6.1.1.4'
H H 0.0000 0.0000 'International Tables Vol C Tables 4.2.6.8 and 6.1.1.4'
Li Li -0.0003 0.0001 'International Tables Vol C Tables 4.2.6.8 and 6.1.1.4'
N N 0.0061 0.0033 'International Tables Vol C Tables 4.2.6.8 and 6.1.1.4'
O O 0.0106 0.0060 'International Tables Vol C Tables 4.2.6.8 and 6.1.1.4'
U U -9.6767 9.6646 'International Tables Vol C Tables 4.2.6.8 and 6.1.1.4'

loop_
_geom_angle_atom_site_label_1
_geom_angle_atom_site_label_2
_geom_angle_atom_site_label_3
_geom_angle
_geom_angle_site_symmetry_1
_geom_angle_site_symmetry_3
O2 U1 O2 180.00(18) . 3_676
O2 U1 O1 90.10(13) . .
O2 U1 O1 89.90(13) 3_676 .
O2 U1 O1 89.90(13) . 3_676
O2 U1 O1 90.10(13) 3_676 3_676
O1 U1 O1 180.000(1) . 3_676
O2 U1 N1 89.49(17) . 3_676
O2 U1 N1 90.51(17) 3_676 3_676
O1 U1 N1 91.10(15) . 3_676
O1 U1 N1 88.90(15) 3_676 3_676
O2 U1 N1 90.51(17) . .
O2 U1 N1 89.49(17) 3_676 .
O1 U1 N1 88.90(15) . .
O1 U1 N1 91.10(15) 3_676 .
N1 U1 N1 180.000(1) 3_676 .
N3 N2 N1 177.6(7) . .
C1 O1 U1 175.6(3) . .
C9 O2 U1 168.7(4) . .
C3 C2 C1 119.1(5) . .
C3 C2 C8 120.6(5) . .
C1 C2 C8 120.3(5) . .
N2 N1 U1 141.9(4) . .
O1 C1 C2 120.2(5) . .
O1 C1 C6 119.6(5) . .
C2 C1 C6 120.2(5) . .
C5 C6 C1 118.4(5) . .
C5 C6 C7 122.1(5) . .
C1 C6 C7 119.5(5) . .
O2 C9 C14 119.5(5) . .
O2 C9 C10 119.5(5) . .
C14 C9 C10 120.9(5) . .
C4 C5 C6 121.5(5) . .
C4 C5 H5 119.3 . .
C6 C5 H5 119.3 . .
C11 C10 C9 119.5(6) . .
C11 C10 C16 121.9(6) . .
C9 C10 C16 118.5(5) . .
C9 C14 C13 118.6(6) . .
C9 C14 C15 120.0(5) . .
C13 C14 C15 121.4(6) . .
C3 C4 C5 119.7(5) . .
C3 C4 H4 120.2 . .
C5 C4 H4 120.2 . .
C6 C7 H7A 109.5 . .
C6 C7 H7B 109.5 . .
H7A C7 H7B 109.5 . .
C6 C7 H7C 109.5 . .
H7A C7 H7C 109.5 . .
H7B C7 H7C 109.5 . .
C4 C3 C2 121.1(6) . .
C4 C3 H3 119.4 . .
C2 C3 H3 119.4 . .
C12 C13 C14 120.9(7) . .
C12 C13 H13 119.6 . .
C14 C13 H13 119.6 . .
C2 C8 H8A 109.5 . .
C2 C8 H8B 109.5 . .
H8A C8 H8B 109.5 . .
C2 C8 H8C 109.5 . .
H8A C8 H8C 109.5 . .
H8B C8 H8C 109.5 . .
N2 N3 Li1 143.3(6) . .
C13 C12 C11 120.2(6) . .
C13 C12 H12 119.9 . .
C11 C12 H12 119.9 . .
C10 C11 C12 119.8(7) . .
C10 C11 H11 120.1 . .
C12 C11 H11 120.1 . .
C10 C16 H16A 109.5 . .
C10 C16 H16B 109.5 . .
H16A C16 H16B 109.5 . .
C10 C16 H16C 109.5 . .
H16A C16 H16C 109.5 . .
H16B C16 H16C 109.5 . .
C14 C15 H15A 109.5 . .
C14 C15 H15B 109.5 . .
H15A C15 H15B 109.5 . .
C14 C15 H15C 109.5 . .
H15A C15 H15C 109.5 . .
H15B C15 H15C 109.5 . .
C17 O3 C20 109.0(5) . .
C17 O3 Li1 128.9(6) . .
C20 O3 Li1 121.5(5) . .
C25 O5 C28 105.5(6) . .
C25 O5 Li1 126.0(6) . .
C28 O5 Li1 123.9(6) . .
C21 O4 C24B 110.3(13) . .
C21 O4 C24A 106.8(10) . .
C24B O4 C24A 27.7(11) . .
C21 O4 Li1 119.6(6) . .
C24B O4 Li1 130.1(12) . .
C24A O4 Li1 125.4(10) . .
C28 C27 C26 106.0(6) . .
C28 C27 H27A 110.5 . .
C26 C27 H27A 110.5 . .
C28 C27 H27B 110.5 . .
C26 C27 H27B 110.5 . .
H27A C27 H27B 108.7 . .
C27 C26 C25 105.5(7) . .
C27 C26 H26A 110.6 . .
C25 C26 H26A 110.6 . .
C27 C26 H26B 110.6 . .
C25 C26 H26B 110.6 . .
H26A C26 H26B 108.8 . .
O3 C20 C19 105.1(6) . .
O3 C20 H20A 110.7 . .
C19 C20 H20A 110.7 . .
O3 C20 H20B 110.7 . .
C19 C20 H20B 110.7 . .
H20A C20 H20B 108.8 . .
C17 C18 C19 103.6(6) . .
C17 C18 H18A 111.0 . .
C19 C18 H18A 111.0 . .
C17 C18 H18B 111.0 . .
C19 C18 H18B 111.0 . .
H18A C18 H18B 109.0 . .
C18 C19 C20 102.0(6) . .
C18 C19 H19A 111.4 . .
C20 C19 H19A 111.4 . .
C18 C19 H19B 111.4 . .
C20 C19 H19B 111.4 . .
H19A C19 H19B 109.2 . .
O5 C28 C27 108.2(6) . .
O5 C28 H28A 110.1 . .
C27 C28 H28A 110.1 . .
O5 C28 H28B 110.1 . .
C27 C28 H28B 110.1 . .
H28A C28 H28B 108.4 . .
O3 C17 C18 108.5(7) . .
O3 C17 H17A 110.0 . .
C18 C17 H17A 110.0 . .
O3 C17 H17B 110.0 . .
C18 C17 H17B 110.0 . .
H17A C17 H17B 108.4 . .
O4 Li1 O5 107.6(6) . .
O4 Li1 O3 112.6(5) . .
O5 Li1 O3 104.8(6) . .
O4 Li1 N3 113.0(6) . .
O5 Li1 N3 108.9(5) . .
O3 Li1 N3 109.5(6) . .
O5 C25 C26 104.8(7) . .
O5 C25 H25A 110.8 . .
C26 C25 H25A 110.8 . .
O5 C25 H25B 110.8 . .
C26 C25 H25B 110.8 . .
H25A C25 H25B 108.9 . .
C21 C22A C23A 109.8(12) . .
C24A C23A C22A 105.9(16) . .
C23A C24A O4 112.6(17) . .
C24B C23B C22B 112.6(16) . .
C21 C22B C23B 101.3(15) . .
C22A C21 O4 100.5(9) . .
C22A C21 C22B 42.8(11) . .
O4 C21 C22B 109.6(10) . .
C23B C24B O4 106.0(17) . .

loop_
_geom_bond_atom_site_label_1
_geom_bond_atom_site_label_2
_geom_bond_distance
_geom_bond_site_symmetry_2
U1 O2 2.169(4) .
U1 O2 2.169(4) 3_676
U1 O1 2.191(4) .
U1 O1 2.191(4) 3_676
U1 N1 2.442(6) 3_676
U1 N1 2.442(6) .
N2 N3 1.173(8) .
N2 N1 1.181(8) .
O1 C1 1.333(6) .
O2 C9 1.350(6) .
C2 C3 1.393(7) .
C2 C1 1.401(8) .
C2 C8 1.496(8) .
C1 C6 1.406(8) .
C6 C5 1.395(7) .
C6 C7 1.489(8) .
C9 C14 1.387(8) .
C9 C10 1.395(8) .
C5 C4 1.377(8) .
C5 H5 0.9300 .
C10 C11 1.378(8) .
C10 C16 1.519(9) .
C14 C13 1.397(8) .
C14 C15 1.504(10) .
C4 C3 1.372(8) .
C4 H4 0.9300 .
C7 H7A 0.9600 .
C7 H7B 0.9600 .
C7 H7C 0.9600 .
C3 H3 0.9300 .
C13 C12 1.362(11) .
C13 H13 0.9300 .
C8 H8A 0.9600 .
C8 H8B 0.9600 .
C8 H8C 0.9600 .
N3 Li1 2.016(13) .
C12 C11 1.402(10) .
C12 H12 0.9300 .
C11 H11 0.9300 .
C16 H16A 0.9600 .
C16 H16B 0.9600 .
C16 H16C 0.9600 .
C15 H15A 0.9600 .
C15 H15B 0.9600 .
C15 H15C 0.9600 .
O3 C17 1.401(8) .
O3 C20 1.437(8) .
O3 Li1 1.923(11) .
O5 C25 1.435(9) .
O5 C28 1.439(8) .
O5 Li1 1.921(12) .
O4 C21 1.444(9) .
O4 C24B 1.45(2) .
O4 C24A 1.50(2) .
O4 Li1 1.897(12) .
C27 C28 1.457(10) .
C27 C26 1.469(10) .
C27 H27A 0.9700 .
C27 H27B 0.9700 .
C26 C25 1.493(11) .
C26 H26A 0.9700 .
C26 H26B 0.9700 .
C20 C19 1.532(9) .
C20 H20A 0.9700 .
C20 H20B 0.9700 .
C18 C17 1.479(10) .
C18 C19 1.484(10) .
C18 H18A 0.9700 .
C18 H18B 0.9700 .
C19 H19A 0.9700 .
C19 H19B 0.9700 .
C28 H28A 0.9700 .
C28 H28B 0.9700 .
C17 H17A 0.9700 .
C17 H17B 0.9700 .
C25 H25A 0.9700 .
C25 H25B 0.9700 .
C22A C21 1.396(16) .
C22A C23A 1.541(18) .
C23A C24A 1.18(2) .
C23B C24B 1.38(3) .
C23B C22B 1.55(2) .
C22B C21 1.47(2) .
